data_7211942
loop_
_publ_author_name
'Callear, Samantha K.'
'Hursthouse, Michael B.'
'Threlfall, Terence L.'

_publ_section_title
;
 A systematic study of the crystallisation products of a series of
 dicarboxylic acids with imidazole derivatives
;
_journal_issue 3
_journal_name_full CrystEngComm
_journal_page_first 898
_journal_paper_doi 10.1039/b917191f
_journal_volume 12
_journal_year 2010
_chemical_formula_sum 'C10 H14 N4 O4'
_chemical_formula_weight 254.25
_chemical_name_common 'Oxalic acid & 2-methylimidazole'
_chemical_name_systematic
;
Oxalic acid & 2-methylimidazole
;
_space_group_IT_number 61
_symmetry_cell_setting orthorhombic
_symmetry_space_group_name_Hall '-P 2ac 2ab'
_symmetry_space_group_name_H-M 'P b c a'
_atom_sites_solution_hydrogens geom
_atom_sites_solution_primary direct
_atom_sites_solution_secondary difmap
_audit_creation_method SHELXL-97
_cell_angle_alpha 90.00
_cell_angle_beta 90.00
_cell_angle_gamma 90.00
_cell_formula_units_Z 8
_cell_length_a 13.3293(19)
_cell_length_b 13.1137(16)
_cell_length_c 14.023(2)
_cell_measurement_reflns_used 5072
_cell_measurement_temperature 120(2)
_cell_measurement_theta_max 27.48
_cell_measurement_theta_min 2.91
_cell_volume 2451.2(6)
_computing_cell_refinement 'DENZO (Otwinowski & Minor, 1997) & COLLECT (Hooft, R.W.W., 1998)'
_computing_data_collection 'COLLECT (Hooft, R.W.W., 1998)'
_computing_data_reduction 'DENZO (Otwinowski & Minor, 1997) & COLLECT (Hooft, R.W.W., 1998)'
_computing_structure_refinement 'SHELXL-97 (Sheldrick, 2008)'
_diffrn_ambient_temperature 120(2)
_diffrn_detector_area_resol_mean 9.091
_diffrn_measured_fraction_theta_full 0.999
_diffrn_measured_fraction_theta_max 0.999
_diffrn_measurement_device_type 'Bruker-Nonius 95mm CCD camera on \k-goniostat'
_diffrn_measurement_method '\f & \w scans'
_diffrn_radiation_monochromator '10cm confocal mirrors'
_diffrn_radiation_source 'Bruker-Nonius FR591 rotating anode'
_diffrn_radiation_type MoK\a
_diffrn_radiation_wavelength 0.71073
_diffrn_reflns_av_R_equivalents 0.1299
_diffrn_reflns_av_sigmaI/netI 0.0590
_diffrn_reflns_limit_h_max 15
_diffrn_reflns_limit_h_min -15
_diffrn_reflns_limit_k_max 15
_diffrn_reflns_limit_k_min -15
_diffrn_reflns_limit_l_max 16
_diffrn_reflns_limit_l_min -16
_diffrn_reflns_number 23377
_diffrn_reflns_theta_full 24.99
_diffrn_reflns_theta_max 24.99
_diffrn_reflns_theta_min 3.06
_exptl_absorpt_coefficient_mu 0.108
_exptl_absorpt_correction_T_max 0.9957
_exptl_absorpt_correction_T_min 0.9892
_exptl_absorpt_correction_type multi-scan
_exptl_absorpt_process_details 'SADABS V2.10 (Sheldrick, G.M., 2003)'
_exptl_crystal_colour colourless
_exptl_crystal_density_diffrn 1.378
_exptl_crystal_density_method 'not measured'
_exptl_crystal_description block
_exptl_crystal_F_000 1072
_exptl_crystal_size_max 0.10
_exptl_crystal_size_mid 0.06
_exptl_crystal_size_min 0.04
_refine_diff_density_max 0.241
_refine_diff_density_min -0.314
_refine_diff_density_rms 0.060
_refine_ls_extinction_method none
_refine_ls_goodness_of_fit_ref 1.244
_refine_ls_hydrogen_treatment constr
_refine_ls_matrix_type full
_refine_ls_number_parameters 169
_refine_ls_number_reflns 2154
_refine_ls_number_restraints 0
_refine_ls_restrained_S_all 1.244
_refine_ls_R_factor_all 0.1189
_refine_ls_R_factor_gt 0.0906
_refine_ls_shift/su_max 0.001
_refine_ls_shift/su_mean 0.000
_refine_ls_structure_factor_coef Fsqd
_refine_ls_weighting_details 'calc w=1/[\s^2^(Fo^2^)+(0.0435P)^2^+3.2219P] where P=(Fo^2^+2Fc^2^)/3'
_refine_ls_weighting_scheme calc
_refine_ls_wR_factor_gt 0.1593
_refine_ls_wR_factor_ref 0.1693
_reflns_number_gt 1698
_reflns_number_total 2154
_reflns_threshold_expression >2\s(I)
_cod_data_source_file b917191f.txt
_cod_data_source_block 15
_cod_depositor_comments
;
The following automatic conversions were performed:

'_symmetry_cell_setting' value 'Orthorhombic' changed to
'orthorhombic' according to
/home/saulius/struct/CIF-dictionaries/cif_core.dic dictionary named
'cif_core.dic' version 2.4.2 from 2011-04-26.

Automatic conversion script
Id: cif_fix_values 1891 2012-01-12 08:04:46Z andrius 
;
_cod_original_sg_symbol_H-M Pbca
_cod_database_code 7211942

loop_
_symmetry_equiv_pos_as_xyz
'x, y, z'
'-x+1/2, -y, z+1/2'
'-x, y+1/2, -z+1/2'
'x+1/2, -y+1/2, -z'
'-x, -y, -z'
'x-1/2, y, -z-1/2'
'x, -y-1/2, z-1/2'
'-x-1/2, y-1/2, z'

loop_
_atom_site_label
_atom_site_type_symbol
_atom_site_fract_x
_atom_site_fract_y
_atom_site_fract_z
_atom_site_U_iso_or_equiv
_atom_site_adp_type
_atom_site_occupancy
_atom_site_symmetry_multiplicity
_atom_site_calc_flag
_atom_site_refinement_flags
C1 C 0.1397(3) 0.1274(3) 0.0359(3) 0.0273(9) Uani 1 1 d .
C2 C 0.2309(3) 0.1374(3) -0.0340(3) 0.0289(9) Uani 1 1 d .
O1A O 0.16047(18) 0.1045(2) 0.12142(17) 0.0326(7) Uani 1 1 d .
O1B O 0.05363(19) 0.1416(2) 0.00347(17) 0.0342(7) Uani 1 1 d .
O2A O 0.31402(19) 0.1043(2) -0.00556(17) 0.0342(7) Uani 1 1 d .
O2B O 0.21352(19) 0.1766(2) -0.11372(17) 0.0336(7) Uani 1 1 d .
C22 C 0.0308(3) -0.0855(3) -0.3090(3) 0.0297(9) Uani 1 1 d .
C24 C 0.1760(3) -0.0675(3) -0.2346(3) 0.0309(9) Uani 1 1 d .
H24 H 0.2460 -0.0607 -0.2236 0.037 Uiso 1 1 calc R
C25 C 0.1033(3) -0.0698(3) -0.1680(3) 0.0328(10) Uani 1 1 d .
H25 H 0.1122 -0.0640 -0.1010 0.039 Uiso 1 1 calc R
C26 C -0.0463(3) -0.0964(3) -0.3857(3) 0.0350(10) Uani 1 1 d .
H26A H -0.0814 -0.0314 -0.3942 0.052 Uiso 1 1 calc R
H26B H -0.0947 -0.1492 -0.3676 0.052 Uiso 1 1 calc R
H26C H -0.0134 -0.1157 -0.4456 0.052 Uiso 1 1 calc R
N21 N 0.0135(2) -0.0820(2) -0.2154(2) 0.0281(7) Uani 1 1 d .
H21 H -0.0459 -0.0866 -0.1883 0.052(14) Uiso 1 1 calc R
N23 N 0.1293(2) -0.0770(2) -0.3221(2) 0.0295(8) Uani 1 1 d .
H23 H 0.1598 -0.0774 -0.3778 0.038(12) Uiso 1 1 calc R
C32 C -0.0995(3) 0.3364(3) 0.3064(3) 0.0274(9) Uani 1 1 d .
C34 C -0.0224(3) 0.3256(3) 0.1672(3) 0.0303(9) Uani 1 1 d .
H34 H -0.0113 0.3202 0.1005 0.036 Uiso 1 1 calc R
C35 C 0.0487(3) 0.3311(3) 0.2353(3) 0.0294(9) Uani 1 1 d .
H35 H 0.1193 0.3304 0.2257 0.035 Uiso 1 1 calc R
C36 C -0.1780(3) 0.3412(3) 0.3813(3) 0.0356(10) Uani 1 1 d .
H36A H -0.1477 0.3278 0.4437 0.053 Uiso 1 1 calc R
H36B H -0.2296 0.2898 0.3682 0.053 Uiso 1 1 calc R
H36C H -0.2086 0.4091 0.3814 0.053 Uiso 1 1 calc R
N31 N -0.0004(2) 0.3378(2) 0.3217(2) 0.0282(8) Uani 1 1 d .
H31 H 0.0287 0.3424 0.3778 0.065(16) Uiso 1 1 calc R
N33 N -0.1142(2) 0.3293(2) 0.2123(2) 0.0289(8) Uani 1 1 d .
H33 H -0.1729 0.3274 0.1838 0.052(14) Uiso 1 1 calc R

loop_
_atom_site_aniso_label
_atom_site_aniso_U_11
_atom_site_aniso_U_22
_atom_site_aniso_U_33
_atom_site_aniso_U_23
_atom_site_aniso_U_13
_atom_site_aniso_U_12
C1 0.025(2) 0.028(2) 0.029(2) -0.0033(17) -0.0030(18) -0.0017(16)
C2 0.029(2) 0.029(2) 0.029(2) -0.0046(17) -0.0021(18) 0.0024(17)
O1A 0.0276(15) 0.0476(16) 0.0225(14) 0.0058(12) -0.0014(12) 0.0006(12)
O1B 0.0248(15) 0.0542(17) 0.0237(13) 0.0016(13) -0.0003(12) 0.0020(13)
O2A 0.0264(15) 0.0503(17) 0.0257(14) 0.0030(13) 0.0007(12) 0.0089(13)
O2B 0.0288(15) 0.0481(17) 0.0238(14) 0.0061(13) 0.0001(12) 0.0012(12)
C22 0.030(2) 0.026(2) 0.034(2) -0.0002(17) 0.0051(18) 0.0021(17)
C24 0.028(2) 0.030(2) 0.035(2) -0.0013(18) -0.0011(18) -0.0015(16)
C25 0.033(2) 0.032(2) 0.034(2) -0.0025(18) 0.0022(19) -0.0001(18)
C26 0.033(2) 0.040(2) 0.033(2) -0.0025(18) 0.0031(19) 0.0024(19)
N21 0.0300(19) 0.0284(17) 0.0258(17) -0.0024(13) 0.0074(15) -0.0029(14)
N23 0.0292(19) 0.0289(18) 0.0305(19) 0.0014(14) 0.0083(15) -0.0009(14)
C32 0.031(2) 0.023(2) 0.029(2) 0.0027(16) -0.0051(17) -0.0010(16)
C34 0.034(2) 0.028(2) 0.029(2) 0.0044(17) 0.0015(18) 0.0019(17)
C35 0.029(2) 0.0273(19) 0.032(2) 0.0012(17) -0.0015(18) 0.0008(16)
C36 0.034(2) 0.038(2) 0.035(2) 0.0014(19) -0.0016(19) -0.0017(19)
N31 0.0278(18) 0.0290(17) 0.0278(18) -0.0008(13) -0.0046(15) -0.0017(14)
N33 0.033(2) 0.0312(18) 0.0227(17) 0.0008(13) -0.0051(15) -0.0025(14)

loop_
_atom_type_symbol
_atom_type_description
_atom_type_scat_dispersion_real
_atom_type_scat_dispersion_imag
_atom_type_scat_source
C C 0.0033 0.0016 'International Tables Vol C Tables 4.2.6.8 and 6.1.1.4'
H H 0.0000 0.0000 'International Tables Vol C Tables 4.2.6.8 and 6.1.1.4'
N N 0.0061 0.0033 'International Tables Vol C Tables 4.2.6.8 and 6.1.1.4'
O O 0.0106 0.0060 'International Tables Vol C Tables 4.2.6.8 and 6.1.1.4'

loop_
_geom_angle_atom_site_label_1
_geom_angle_atom_site_label_2
_geom_angle_atom_site_label_3
_geom_angle
O1B C1 O1A 125.5(3)
O1B C1 C2 118.2(3)
O1A C1 C2 116.3(3)
O2B C2 O2A 126.1(4)
O2B C2 C1 116.7(3)
O2A C2 C1 117.2(3)
N23 C22 N21 107.7(3)
N23 C22 C26 125.9(3)
N21 C22 C26 126.3(3)
C25 C24 N23 106.8(3)
C25 C24 H24 126.6
N23 C24 H24 126.6
C24 C25 N21 107.1(3)
C24 C25 H25 126.5
N21 C25 H25 126.5
C22 C26 H26A 109.5
C22 C26 H26B 109.5
H26A C26 H26B 109.5
C22 C26 H26C 109.5
H26A C26 H26C 109.5
H26B C26 H26C 109.5
C22 N21 C25 109.1(3)
C22 N21 H21 125.4
C25 N21 H21 125.4
C22 N23 C24 109.2(3)
C22 N23 H23 125.4
C24 N23 H23 125.4
N33 C32 N31 107.6(3)
N33 C32 C36 126.8(3)
N31 C32 C36 125.6(3)
C35 C34 N33 107.3(3)
C35 C34 H34 126.4
N33 C34 H34 126.4
C34 C35 N31 107.0(3)
C34 C35 H35 126.5
N31 C35 H35 126.5
C32 C36 H36A 109.5
C32 C36 H36B 109.5
H36A C36 H36B 109.5
C32 C36 H36C 109.5
H36A C36 H36C 109.5
H36B C36 H36C 109.5
C32 N31 C35 109.1(3)
C32 N31 H31 125.5
C35 N31 H31 125.5
C32 N33 C34 109.0(3)
C32 N33 H33 125.5
C34 N33 H33 125.5

loop_
_geom_bond_atom_site_label_1
_geom_bond_atom_site_label_2
_geom_bond_distance
C1 O1B 1.249(4)
C1 O1A 1.266(4)
C1 C2 1.567(5)
C2 O2B 1.252(4)
C2 O2A 1.255(4)
C22 N23 1.330(5)
C22 N21 1.333(5)
C22 C26 1.495(5)
C24 C25 1.346(5)
C24 N23 1.382(5)
C24 H24 0.9500
C25 N21 1.379(5)
C25 H25 0.9500
C26 H26A 0.9800
C26 H26B 0.9800
C26 H26C 0.9800
N21 H21 0.8800
N23 H23 0.8800
C32 N33 1.337(5)
C32 N31 1.338(5)
C32 C36 1.483(5)
C34 C35 1.347(5)
C34 N33 1.378(5)
C34 H34 0.9500
C35 N31 1.380(5)
C35 H35 0.9500
C36 H36A 0.9800
C36 H36B 0.9800
C36 H36C 0.9800
N31 H31 0.8800
N33 H33 0.8800

loop_
_geom_hbond_atom_site_label_D
_geom_hbond_atom_site_label_H
_geom_hbond_atom_site_label_A
_geom_hbond_distance_DH
_geom_hbond_distance_HA
_geom_hbond_distance_DA
_geom_hbond_angle_DHA
_geom_hbond_site_symmetry_A
N21 H21 O1A 0.88 1.81 2.683(4) 173.3 5
N23 H23 O2A 0.88 1.86 2.705(4) 160.4 2_554
N23 H23 O1A 0.88 2.42 2.934(4) 117.6 2_554
N31 H31 O1B 0.88 1.80 2.663(4) 164.2 7_566
N31 H31 O2B 0.88 2.48 2.998(4) 118.3 7_566
N33 H33 O2B 0.88 1.81 2.682(4) 174.1 4_455
N33 H33 O2A 0.88 2.66 3.175(4) 118.4 4_455
